data_7129370
loop_
_publ_author_name
'Yuan, Shu-Pei'
'Dou, Pei-Hao'
'Jia, Yun-Qing'
'Zhao, Jian-Qiang'
'You, Yong'
'Wang, Zhen-Hua'
'Zhou, Ming-Qiang'
'Yuan, Weicheng'

_publ_section_title
;
 Catalytic asymmetric aromatizing inverse electron-demand [4+2]
 cycloaddition of 1-thioaurones and 1-azaaurones
;
_journal_name_full 'Chemical Communications'
_journal_paper_doi 10.1039/D1CC06357J
_journal_year 2021
_chemical_absolute_configuration ad
_chemical_formula_moiety 'C34 H29 N O5 S'
_chemical_formula_sum 'C34 H29 N O5 S'
_chemical_formula_weight 563.64
_space_group_crystal_system monoclinic
_space_group_IT_number 4
_space_group_name_Hall 'P 2yb'
_space_group_name_H-M_alt 'P 1 21 1'
_atom_sites_solution_hydrogens geom
_atom_sites_solution_primary iterative
_audit_creation_date 2021-09-14
_audit_creation_method
;
Olex2 1.2
(compiled 2018.05.29 svn.r3508 for OlexSys, GUI svn.r5506)
;
_audit_update_record
;
2021-09-23 deposited with the CCDC.	2021-12-08 downloaded from the CCDC.
;
_cell_angle_alpha 90
_cell_angle_beta 94.280(4)
_cell_angle_gamma 90
_cell_formula_units_Z 4
_cell_length_a 11.2382(4)
_cell_length_b 18.0725(7)
_cell_length_c 15.2764(5)
_cell_measurement_reflns_used 5846
_cell_measurement_temperature 293(2)
_cell_measurement_theta_max 69.7780
_cell_measurement_theta_min 3.9220
_cell_volume 3094.02(19)
_computing_cell_refinement 'CrysAlisPro 1.171.40.53 (Rigaku OD, 2019)'
_computing_data_collection 'CrysAlisPro 1.171.40.53 (Rigaku OD, 2019)'
_computing_data_reduction 'CrysAlisPro 1.171.40.53 (Rigaku OD, 2019)'
_computing_molecular_graphics 'Olex2 (Dolomanov et al., 2009)'
_computing_publication_material 'Olex2 (Dolomanov et al., 2009)'
_computing_structure_refinement 'ShelXL (Sheldrick, 2015)'
_computing_structure_solution
;
Superflip (Palatinus & Chapuis, 2007;Palatinus & van der Lee, 2008;
Palatinus et al., 2012)
;
_diffrn_ambient_temperature 293(2)
_diffrn_detector 'CCD plate'
_diffrn_detector_area_resol_mean 16.2312
_diffrn_detector_type Eos
_diffrn_measured_fraction_theta_full 0.999
_diffrn_measured_fraction_theta_max 0.999
_diffrn_measurement_details
;
List of Runs (angles in degrees, time in seconds):

  # Type    Start    End  Width  t~exp~   \w     \q     \k     \f   Frames
#--------------------------------------------------------------------------
  1  \w    -57.00 -32.00   1.00    2.00    --  -33.50 178.00-150.00   25
  2  \w    -79.00  -1.00   1.00    2.00    --  -33.50 -19.00 120.00   78
  3  \w    -67.00 -41.00   1.00    2.00    --  -33.50 178.00 120.00   26
  4  \w    -55.00  37.00   1.00    2.00    --  -33.50  37.00 150.00   92
  5  \w     -4.00  70.00   1.00    2.00    --   36.47 -99.00 150.00   74
  6  \w     37.00 106.00   1.00    2.00    --   36.47  77.00-120.00   69
  7  \w     28.00  80.00   1.00    2.00    --   36.47  57.00 120.00   52
  8  \w     60.00 107.00   1.00    2.00    --   36.47 178.00 -30.00   47
  9  \w     42.00  89.00   1.00    2.00    --   36.47  77.00 150.00   47
 10  \w     27.00  64.00   1.00    2.00    --   36.47 -77.00 150.00   37
 11  \w     15.00 105.00   1.00    2.00    --   36.47  37.00 120.00   90
 12  \w     21.00  68.00   1.00    2.00    --   36.47  57.00 -60.00   47
 13  \w     40.00  77.00   1.00    2.00    --   36.47  57.00   0.00   37
 14  \w     -1.00  77.00   1.00    2.00    --   36.47 -99.00 -30.00   78
 15  \w     45.00 125.00   1.00    8.00    --  108.00 -30.00  30.00   80
 16  \w     38.00 109.00   1.00    8.00    --  108.00 -94.00-120.00   71
 17  \w     38.00 124.00   1.00    8.00    --  108.00 -45.00-150.00   86
 18  \w     50.00  76.00   1.00    8.00    --  108.00 -94.00 150.00   26
 19  \w     81.00 111.00   1.00    8.00    --  108.00-111.00   0.00   30
 20  \w     45.00 133.00   1.00    8.00    --  108.00 -30.00 -60.00   88
 21  \w     67.00 136.00   1.00    8.00    --  108.00 -77.00 -90.00   69
 22  \w     74.00 125.00   1.00    8.00    --  108.00  15.00  30.00   51
 23  \w     91.00 117.00   1.00    8.00    --  108.00 -45.00 -60.00   26
 24  \w     40.00  66.00   1.00    8.00    --  108.00 -45.00 -60.00   26
 25  \w     84.00 157.00   1.00    8.00    --  108.00  77.00   0.00   73
 26  \w     41.00 128.00   1.00    8.00    --  108.00 -61.00  30.00   87
 27  \w    109.00 135.00   1.00    8.00    --  108.00 101.00-175.00   26
 28  \w     66.00 110.00   1.00    8.00    --  108.00-101.00  80.00   44
 29  \w     41.00 111.00   1.00    8.00    --  108.00-111.00-150.00   70
 30  \w     82.00 153.00   1.00    8.00    --  108.00  30.00 -60.00   71
 31  \w     37.00 124.00   1.00    8.00    --  108.00 -30.00 120.00   87
;
_diffrn_measurement_device 'four-circle diffractometer'
_diffrn_measurement_device_type 'Xcalibur, Eos, Gemini'
_diffrn_measurement_method '\w scans'
_diffrn_orient_matrix_type 'CrysAlisPro convention (1999,Acta A55,543-557)'
_diffrn_orient_matrix_UB_11 0.1037146000
_diffrn_orient_matrix_UB_12 -0.0545831000
_diffrn_orient_matrix_UB_13 -0.0088336000
_diffrn_orient_matrix_UB_21 0.0895716000
_diffrn_orient_matrix_UB_22 0.0601387000
_diffrn_orient_matrix_UB_23 0.0329774000
_diffrn_orient_matrix_UB_31 -0.0104767000
_diffrn_orient_matrix_UB_32 -0.0259320000
_diffrn_orient_matrix_UB_33 0.0951987000
_diffrn_radiation_monochromator graphite
_diffrn_radiation_probe x-ray
_diffrn_radiation_type CuK\a
_diffrn_radiation_wavelength 1.54184
_diffrn_reflns_av_R_equivalents 0.0321
_diffrn_reflns_av_unetI/netI 0.0441
_diffrn_reflns_Laue_measured_fraction_full 0.999
_diffrn_reflns_Laue_measured_fraction_max 0.999
_diffrn_reflns_limit_h_max 13
_diffrn_reflns_limit_h_min -13
_diffrn_reflns_limit_k_max 21
_diffrn_reflns_limit_k_min -21
_diffrn_reflns_limit_l_max 18
_diffrn_reflns_limit_l_min -11
_diffrn_reflns_number 23685
_diffrn_reflns_point_group_measured_fraction_full 0.999
_diffrn_reflns_point_group_measured_fraction_max 0.999
_diffrn_reflns_theta_full 67.056
_diffrn_reflns_theta_max 67.056
_diffrn_reflns_theta_min 3.795
_diffrn_source 'fine-focus sealed X-ray tube'
_diffrn_source_type 'Enhance (Cu) X-ray Source'
_exptl_absorpt_coefficient_mu 1.259
_exptl_absorpt_correction_T_max 1.00000
_exptl_absorpt_correction_T_min 0.91868
_exptl_absorpt_correction_type multi-scan
_exptl_absorpt_process_details
;
CrysAlisPro 1.171.40.53 (Rigaku Oxford Diffraction, 2019)
Empirical absorption correction using spherical harmonics,
 implemented in SCALE3 ABSPACK scaling algorithm.
;
_exptl_crystal_colour colourless
_exptl_crystal_colour_primary colourless
_exptl_crystal_density_diffrn 1.210
_exptl_crystal_description block
_exptl_crystal_F_000 1184
_exptl_crystal_size_max 0.15
_exptl_crystal_size_mid 0.12
_exptl_crystal_size_min 0.1
_refine_diff_density_max 0.463
_refine_diff_density_min -0.303
_refine_diff_density_rms 0.057
_refine_ls_abs_structure_details
;
 Flack x determined using 3271 quotients [(I+)-(I-)]/[(I+)+(I-)]
 (Parsons, Flack and Wagner, Acta Cryst. B69 (2013) 249-259).
;
_refine_ls_abs_structure_Flack 0.002(13)
_refine_ls_extinction_method none
_refine_ls_goodness_of_fit_ref 1.019
_refine_ls_hydrogen_treatment constr
_refine_ls_matrix_type full
_refine_ls_number_parameters 658
_refine_ls_number_reflns 11060
_refine_ls_number_restraints 40
_refine_ls_restrained_S_all 1.032
_refine_ls_R_factor_all 0.0855
_refine_ls_R_factor_gt 0.0714
_refine_ls_shift/su_max 0.000
_refine_ls_shift/su_mean 0.000
_refine_ls_structure_factor_coef Fsqd
_refine_ls_weighting_details 'w=1/[\s^2^(Fo^2^)+(0.1399P)^2^+0.2605P] where P=(Fo^2^+2Fc^2^)/3'
_refine_ls_weighting_scheme calc
_refine_ls_wR_factor_gt 0.2003
_refine_ls_wR_factor_ref 0.2200
_reflns_Friedel_coverage 0.932
_reflns_Friedel_fraction_full 0.998
_reflns_Friedel_fraction_max 0.998
_reflns_number_gt 8844
_reflns_number_total 11060
_reflns_threshold_expression 'I > 2\s(I)'
_cod_data_source_file d1cc06357j2.cif
_cod_data_source_block 202109228
_cod_original_cell_volume 3094.0(2)
_cod_database_code 7129370
_shelx_shelxl_version_number 2014/7
_chemical_oxdiff_formula C30H3O2N2S1
_chemical_oxdiff_usercomment r
_shelx_space_group_comment
;
The symmetry employed for this shelxl refinement is uniquely defined
by the following loop, which should always be used as a source of
symmetry information in preference to the above space-group names.
They are only intended as comments.
;
_shelx_estimated_absorpt_t_max 0.884
_shelx_estimated_absorpt_t_min 0.834
_reflns_odcompleteness_completeness 99.95
_reflns_odcompleteness_iscentric 1
_reflns_odcompleteness_theta 66.97
_olex2_refinement_description
;
1. Fixed Uiso
 At 1.2 times of:
  All C(H) groups, All C(H,H) groups
 At 1.5 times of:
  All C(H,H,H) groups
2. Restrained distances
 C22'-C26'
 1.55 with sigma of 0.02
 C1A-C24'
 1.55 with sigma of 0.02
 C32-C31
 1.4 with sigma of 0.02
3. Uiso/Uaniso restraints and constraints
Uanis(C17') \\sim Ueq, Uanis(C16') \\sim Ueq, Uanis(C19') \\sim Ueq,
Uanis(C18') \\sim Ueq: with sigma of 0.01 and sigma for terminal atoms of 0.02
Uanis(C27') \\sim Ueq, Uanis(C1B) \\sim Ueq: with sigma of 0.01 and sigma for
terminal atoms of 0.02
Uanis(C26') = Uanis(C1A)
Uanis(C27') = Uanis(C1B)
4. Others
 Sof(C1B)=Sof(H1BA)=Sof(H1BB)=Sof(H1BC)=Sof(C1A)=Sof(H1AA)=Sof(H1AB)=Sof(H1AC)=
 Sof(H22')=1-FVAR(1)
 Sof(H24')=Sof(C26')=Sof(H26A)=Sof(H26B)=Sof(H26C)=Sof(C27')=Sof(H27A)=
 Sof(H27B)=Sof(H27C)=FVAR(1)
5.a Ternary CH refined with riding coordinates:
 C9'(H9'), C10'(H10'), C9(H9), C10(H10)
5.b Secondary CH2 refined with riding coordinates:
 C12'(H12A,H12B), C12(H12C,H12D)
5.c Aromatic/amide H refined with riding coordinates:
 C2'(H2'), C3'(H3'), C4'(H4'), C1'(H1'), C19'(H19'), C18'(H18'), C17'(H17'),
 C16'(H16'), C15'(H15'), C22'(H22'), C21'(H21'), C25'(H25'), C24'(H24'),
 C29'(H29'), C30'(H30'), C32'(H32'), C33'(H33'), C4(H4), C3(H3), C2(H2), C1(H1),
  C15(H15), C16(H16), C17(H17), C18(H18), C19(H19), C21(H21), C25(H25),
 C24(H24), C33(H33), C29(H29), C30(H30), C32(H32)
5.d Fitted hexagon refined as free rotating group:
 C2'(C3',C4',C5',C6',C1'), C14'(C19',C18',C17',C16',C15'), C23'(C22',C21',C20',
 C25',C24'), C28'(C29',C30',C31',C32',C33'), C6(C5,C4,C3,C2,C1), C14(C15,C16,
 C17,C18,C19), C22(C21,C20,C25,C24,C23), C33(C28,C29,C30,C31,C32)
5.e Idealised Me refined as rotating group:
 C1B(H1BA,H1BB,H1BC), C1A(H1AA,H1AB,H1AC), C26'(H26A,H26B,H26C), C27'(H27A,
 H27B,H27C), C34'(H34A,H34B,H34C), C26(H26D,H26E,H26F), C27(H27D,H27E,H27F),
 C34(H34D,H34E,H34F)
;
_olex2_submission_special_instructions 'No special instructions were received'
_oxdiff_exptl_absorpt_empirical_details
;
Empirical correction (ABSPACK) includes:
- Absorption correction using spherical harmonics
- Frame scaling
;
_oxdiff_exptl_absorpt_empirical_full_max 1.212
_oxdiff_exptl_absorpt_empirical_full_min 0.851

loop_
_space_group_symop_operation_xyz
'x, y, z'
'-x, y+1/2, -z'

loop_
_atom_site_label
_atom_site_type_symbol
_atom_site_fract_x
_atom_site_fract_y
_atom_site_fract_z
_atom_site_U_iso_or_equiv
_atom_site_adp_type
_atom_site_occupancy
_atom_site_site_symmetry_order
_atom_site_calc_flag
_atom_site_refinement_flags_posn
_atom_site_refinement_flags_adp
_atom_site_refinement_flags_occupancy
_atom_site_disorder_assembly
_atom_site_disorder_group
S1' S 0.47697(14) 0.46733(8) 0.02318(9) 0.0613(4) Uani 1 1 d . . . . .
O1' O 0.2543(5) 0.2478(4) -0.1151(4) 0.0979(18) Uani 1 1 d . . . . .
O2' O 0.2850(6) 0.1303(4) -0.0906(6) 0.127(3) Uani 1 1 d . . . . .
O3' O 0.6766(5) 0.1923(3) 0.0246(4) 0.0905(15) Uani 1 1 d . . . . .
O4' O 0.5402(4) 0.4244(3) 0.0890(3) 0.0716(11) Uani 1 1 d . . . . .
O5' O 0.4295(6) 0.5373(3) 0.0439(3) 0.0855(15) Uani 1 1 d . . . . .
N1' N 0.3597(4) 0.4151(3) -0.0135(3) 0.0577(11) Uani 1 1 d . . . . .
C1B C 0.213(3) 0.227(2) 0.3599(19) 0.148(9) Uani 0.572(17) 1 d . U P A 2
H1BA H 0.1398 0.2029 0.3405 0.223 Uiso 0.572(17) 1 calc GR . P A 2
H1BB H 0.1955 0.2728 0.3885 0.223 Uiso 0.572(17) 1 calc GR . P A 2
H1BC H 0.2587 0.1957 0.4004 0.223 Uiso 0.572(17) 1 calc GR . P A 2
C1A C 0.471(3) 0.281(2) 0.3605(12) 0.189(11) Uani 0.572(17) 1 d D . P A 2
H1AA H 0.4327 0.3190 0.3920 0.283 Uiso 0.572(17) 1 calc GR . P A 2
H1AB H 0.5511 0.2966 0.3508 0.283 Uiso 0.572(17) 1 calc GR . P A 2
H1AC H 0.4743 0.2362 0.3941 0.283 Uiso 0.572(17) 1 calc GR . P A 2
C2' C 0.0923(4) 0.4664(5) -0.2078(4) 0.144(6) Uani 1 1 d . . . . .
H2' H 0.0317 0.4745 -0.2516 0.173 Uiso 1 1 calc R . . . .
C3' C 0.1422(5) 0.5257(3) -0.1602(5) 0.137(5) Uani 1 1 d G . . . .
H3' H 0.1150 0.5735 -0.1721 0.165 Uiso 1 1 calc R . . . .
C4' C 0.2328(5) 0.5135(3) -0.0948(4) 0.100(3) Uani 1 1 d G . . . .
H4' H 0.2662 0.5532 -0.0629 0.120 Uiso 1 1 calc R . . . .
C5' C 0.2735(3) 0.4421(3) -0.0769(3) 0.0688(16) Uani 1 1 d G . . . .
C6' C 0.2236(4) 0.3828(3) -0.1246(3) 0.0767(18) Uani 1 1 d G . . . .
C1' C 0.1330(4) 0.3949(4) -0.1900(3) 0.108(3) Uani 1 1 d G . . . .
H1' H 0.0996 0.3552 -0.2219 0.130 Uiso 1 1 calc R . . . .
C7' C 0.2849(6) 0.3194(4) -0.0896(4) 0.0670(15) Uani 1 1 d . . . . .
C8' C 0.3666(5) 0.3382(3) -0.0250(3) 0.0559(12) Uani 1 1 d . . . . .
C9' C 0.4354(5) 0.2817(3) 0.0297(4) 0.0579(12) Uani 1 1 d . . . . .
H9' H 0.5174 0.2994 0.0417 0.069 Uiso 1 1 calc R . . . .
C10' C 0.4373(6) 0.2104(4) -0.0278(5) 0.0734(18) Uani 1 1 d . . . . .
H10' H 0.4583 0.1689 0.0117 0.088 Uiso 1 1 calc R . . . .
C11' C 0.3218(7) 0.1919(5) -0.0772(6) 0.091(2) Uani 1 1 d . . . . .
C12' C 0.5334(6) 0.2152(4) -0.0939(5) 0.0749(17) Uani 1 1 d . . . . .
H12A H 0.5151 0.1795 -0.1405 0.090 Uiso 1 1 calc R . . . .
H12B H 0.5311 0.2641 -0.1202 0.090 Uiso 1 1 calc R . . . .
C13' C 0.6581(6) 0.2005(4) -0.0530(6) 0.0764(18) Uani 1 1 d . . . . .
C14' C 0.7572(4) 0.1951(4) -0.1128(4) 0.095(3) Uani 1 1 d . . . . .
C19' C 0.8661(5) 0.1673(4) -0.0784(4) 0.115(3) Uani 1 1 d G U . . .
H19' H 0.8748 0.1512 -0.0204 0.138 Uiso 1 1 calc R . . . .
C18' C 0.9622(4) 0.1636(5) -0.1305(6) 0.136(4) Uani 1 1 d G U . . .
H18' H 1.0351 0.1450 -0.1074 0.164 Uiso 1 1 calc R . . . .
C17' C 0.9492(6) 0.1876(6) -0.2171(6) 0.152(5) Uani 1 1 d G U . . .
H17' H 1.0135 0.1851 -0.2520 0.183 Uiso 1 1 calc R . . . .
C16' C 0.8403(7) 0.2154(6) -0.2516(4) 0.162(5) Uani 1 1 d G U . . .
H16' H 0.8316 0.2315 -0.3096 0.194 Uiso 1 1 calc R . . . .
C15' C 0.7443(5) 0.2191(5) -0.1995(4) 0.132(4) Uani 1 1 d G . . . .
H15' H 0.6714 0.2377 -0.2225 0.158 Uiso 1 1 calc R . . . .
C23' C 0.2871(8) 0.2439(5) 0.2782(4) 0.136(5) Uani 1 1 d . . . . .
C22' C 0.2171(5) 0.2315(4) 0.2007(5) 0.133(5) Uani 1 1 d DG . . A .
H22' H 0.1388 0.2152 0.2027 0.160 Uiso 0.572(17) 1 calc R . P A 2
C21' C 0.2639(4) 0.2435(4) 0.1202(4) 0.107(3) Uani 1 1 d G . . A .
H21' H 0.2170 0.2353 0.0684 0.128 Uiso 1 1 calc R . . . .
C20' C 0.3809(4) 0.2679(3) 0.1173(3) 0.0735(17) Uani 1 1 d G . . A .
C25' C 0.4509(5) 0.2803(4) 0.1948(3) 0.107(3) Uani 1 1 d G . . A .
H25' H 0.5292 0.2966 0.1928 0.128 Uiso 1 1 calc R . . . .
C24' C 0.4041(8) 0.2683(5) 0.2752(3) 0.136(5) Uani 1 1 d DG . . A .
H24' H 0.4510 0.2765 0.3271 0.163 Uiso 0.428(17) 1 calc R . P A 1
C26' C 0.097(3) 0.198(3) 0.2097(19) 0.189(11) Uani 0.428(17) 1 d D . P A 1
H26A H 0.0904 0.1828 0.2694 0.283 Uiso 0.428(17) 1 calc GR . P A 1
H26B H 0.0870 0.1554 0.1719 0.283 Uiso 0.428(17) 1 calc GR . P A 1
H26C H 0.0359 0.2335 0.1934 0.283 Uiso 0.428(17) 1 calc GR . P A 1
C27' C 0.278(4) 0.242(3) 0.386(3) 0.148(9) Uani 0.428(17) 1 d . U P A 1
H27A H 0.1966 0.2338 0.3982 0.223 Uiso 0.428(17) 1 calc GR . P A 1
H27B H 0.3051 0.2883 0.4104 0.223 Uiso 0.428(17) 1 calc GR . P A 1
H27C H 0.3270 0.2026 0.4105 0.223 Uiso 0.428(17) 1 calc GR . P A 1
C28' C 0.5614(4) 0.4768(3) -0.0664(3) 0.0675(15) Uani 1 1 d . . . . .
C29' C 0.6499(4) 0.4258(3) -0.0818(3) 0.0798(19) Uani 1 1 d G . . . .
H29' H 0.6643 0.3861 -0.0437 0.096 Uiso 1 1 calc R . . . .
C30' C 0.7169(4) 0.4340(3) -0.1540(4) 0.105(3) Uani 1 1 d G . . . .
H30' H 0.7761 0.3998 -0.1643 0.126 Uiso 1 1 calc R . . . .
C31' C 0.6953(5) 0.4933(4) -0.2110(3) 0.111(4) Uani 1 1 d G . . . .
C32' C 0.6068(5) 0.5444(3) -0.1956(3) 0.102(3) Uani 1 1 d G . . . .
H32' H 0.5924 0.5840 -0.2337 0.123 Uiso 1 1 calc R . . . .
C33' C 0.5398(4) 0.5361(3) -0.1233(3) 0.086(2) Uani 1 1 d G . . . .
H33' H 0.4806 0.5703 -0.1130 0.104 Uiso 1 1 calc R . . . .
C34' C 0.7693(10) 0.5007(12) -0.2910(6) 0.165(8) Uani 1 1 d . . . . .
H34A H 0.8157 0.5453 -0.2860 0.248 Uiso 1 1 calc GR . . . .
H34B H 0.7169 0.5025 -0.3435 0.248 Uiso 1 1 calc GR . . . .
H34C H 0.8216 0.4589 -0.2935 0.248 Uiso 1 1 calc GR . . . .
S1 S 0.97500(14) 0.51587(11) 0.51356(9) 0.0715(5) Uani 1 1 d . . . . .
O1 O 0.6451(5) 0.6475(3) 0.3266(3) 0.0793(13) Uani 1 1 d . . . . .
O2 O 0.4794(5) 0.5978(4) 0.2687(4) 0.1027(19) Uani 1 1 d . . . . .
O3 O 0.7175(7) 0.3745(3) 0.2709(4) 0.1037(18) Uani 1 1 d . . . . .
O4 O 0.9003(5) 0.4540(3) 0.5271(3) 0.0880(16) Uani 1 1 d . . . . .
O5 O 1.0481(5) 0.5479(5) 0.5834(3) 0.108(2) Uani 1 1 d . . . . .
N1 N 0.8825(5) 0.5834(3) 0.4775(3) 0.0621(12) Uani 1 1 d . . . . .
C6 C 0.8309(4) 0.6910(2) 0.4039(3) 0.0692(16) Uani 1 1 d . . . . .
C5 C 0.9159(4) 0.65846(19) 0.4625(3) 0.0710(17) Uani 1 1 d G . . . .
C4 C 1.0119(4) 0.6999(3) 0.4980(3) 0.096(2) Uani 1 1 d G . . . .
H4 H 1.0688 0.6781 0.5373 0.115 Uiso 1 1 calc R . . . .
C3 C 1.0229(5) 0.7738(3) 0.4749(4) 0.101(3) Uani 1 1 d G . . . .
H3 H 1.0872 0.8015 0.4987 0.122 Uiso 1 1 calc R . . . .
C2 C 0.9380(6) 0.8063(2) 0.4163(4) 0.108(3) Uani 1 1 d G . . . .
H2 H 0.9454 0.8558 0.4008 0.129 Uiso 1 1 calc R . . . .
C1 C 0.8420(5) 0.7649(2) 0.3808(3) 0.092(2) Uani 1 1 d G . . . .
H1 H 0.7851 0.7867 0.3415 0.110 Uiso 1 1 calc R . . . .
C7 C 0.7483(6) 0.6360(4) 0.3810(4) 0.0669(15) Uani 1 1 d . . . . .
C8 C 0.7783(5) 0.5720(3) 0.4215(3) 0.0567(13) Uani 1 1 d . . . . .
C9 C 0.7035(5) 0.5040(4) 0.4074(3) 0.0613(13) Uani 1 1 d . . . . .
H9 H 0.7569 0.4612 0.4057 0.074 Uiso 1 1 calc R . . . .
C10 C 0.6361(6) 0.5131(4) 0.3145(4) 0.0711(16) Uani 1 1 d . . . . .
H10 H 0.5741 0.4750 0.3078 0.085 Uiso 1 1 calc R . . . .
C11 C 0.5774(7) 0.5871(5) 0.3022(5) 0.0773(18) Uani 1 1 d . . . . .
C12 C 0.7198(6) 0.5036(4) 0.2396(4) 0.0702(16) Uani 1 1 d . . . . .
H12C H 0.6807 0.5231 0.1857 0.084 Uiso 1 1 calc R . . . .
H12D H 0.7918 0.5323 0.2532 0.084 Uiso 1 1 calc R . . . .
C13 C 0.7534(7) 0.4241(5) 0.2254(5) 0.0815(19) Uani 1 1 d . . . . .
C14 C 0.8271(5) 0.4092(3) 0.1512(3) 0.085(2) Uani 1 1 d . . . . .
C15 C 0.8771(6) 0.4656(4) 0.1042(4) 0.107(3) Uani 1 1 d G . . . .
H15 H 0.8607 0.5148 0.1168 0.128 Uiso 1 1 calc R . . . .
C16 C 0.9515(6) 0.4486(5) 0.0384(4) 0.142(5) Uani 1 1 d G . . . .
H16 H 0.9850 0.4864 0.0069 0.170 Uiso 1 1 calc R . . . .
C17 C 0.9760(7) 0.3752(6) 0.0195(5) 0.160(7) Uani 1 1 d G . . . .
H17 H 1.0258 0.3638 -0.0245 0.192 Uiso 1 1 calc R . . . .
C18 C 0.9261(8) 0.3188(5) 0.0665(6) 0.161(6) Uani 1 1 d G . . . .
H18 H 0.9424 0.2696 0.0539 0.193 Uiso 1 1 calc R . . . .
C19 C 0.8516(7) 0.3357(3) 0.1324(5) 0.124(4) Uani 1 1 d G . . . .
H19 H 0.8182 0.2980 0.1638 0.148 Uiso 1 1 calc R . . . .
C22 C 0.5197(7) 0.4041(3) 0.5696(4) 0.135(5) Uani 1 1 d . . . . .
C21 C 0.6023(6) 0.4185(3) 0.5083(4) 0.102(3) Uani 1 1 d G . . . .
H21 H 0.6478 0.3802 0.4878 0.122 Uiso 1 1 calc R . . . .
C20 C 0.6168(4) 0.4902(3) 0.4779(3) 0.0765(19) Uani 1 1 d G . . . .
C25 C 0.5488(5) 0.5475(3) 0.5087(4) 0.092(2) Uani 1 1 d G . . . .
H25 H 0.5585 0.5954 0.4883 0.110 Uiso 1 1 calc R . . . .
C24 C 0.4662(5) 0.5331(4) 0.5699(4) 0.125(4) Uani 1 1 d G . . . .
H24 H 0.4207 0.5715 0.5904 0.149 Uiso 1 1 calc R . . . .
C23 C 0.4517(6) 0.4615(5) 0.6003(4) 0.131(5) Uani 1 1 d G . . . .
C26 C 0.517(2) 0.3197(12) 0.5970(15) 0.256(13) Uani 1 1 d . . . . .
H26D H 0.4440 0.2976 0.5738 0.385 Uiso 1 1 calc GR . . . .
H26E H 0.5234 0.3158 0.6598 0.385 Uiso 1 1 calc GR . . . .
H26F H 0.5834 0.2944 0.5740 0.385 Uiso 1 1 calc GR . . . .
C27 C 0.3584(17) 0.4496(14) 0.6665(11) 0.232(12) Uani 1 1 d . . . . .
H27D H 0.3974 0.4359 0.7222 0.348 Uiso 1 1 calc GR . . . .
H27E H 0.3049 0.4109 0.6462 0.348 Uiso 1 1 calc GR . . . .
H27F H 0.3143 0.4945 0.6728 0.348 Uiso 1 1 calc GR . . . .
C33 C 1.0254(4) 0.4422(3) 0.3652(3) 0.0749(17) Uani 1 1 d . . . . .
H33 H 0.9574 0.4143 0.3727 0.090 Uiso 1 1 calc R . . . .
C28 C 1.0617(4) 0.4961(3) 0.4263(3) 0.0659(15) Uani 1 1 d G . . . .
C29 C 1.1634(4) 0.5378(3) 0.4151(4) 0.117(4) Uani 1 1 d G . . . .
H29 H 1.1876 0.5739 0.4559 0.141 Uiso 1 1 calc R . . . .
C30 C 1.2288(5) 0.5255(4) 0.3427(5) 0.134(5) Uani 1 1 d G . . . .
H30 H 1.2968 0.5534 0.3352 0.161 Uiso 1 1 calc R . . . .
C31 C 1.1925(5) 0.4716(4) 0.2816(3) 0.091(2) Uani 1 1 d DG . . . .
C32 C 1.0909(5) 0.4299(3) 0.2929(3) 0.092(2) Uani 1 1 d DG . . . .
H32 H 1.0666 0.3937 0.2520 0.110 Uiso 1 1 calc R . . . .
C34 C 1.2558(11) 0.4602(8) 0.1989(8) 0.140(5) Uani 1 1 d . . . . .
H34D H 1.2270 0.4158 0.1702 0.210 Uiso 1 1 calc GR . . . .
H34E H 1.3401 0.4561 0.2136 0.210 Uiso 1 1 calc GR . . . .
H34F H 1.2404 0.5017 0.1604 0.210 Uiso 1 1 calc GR . . . .

loop_
_atom_site_aniso_label
_atom_site_aniso_U_11
_atom_site_aniso_U_22
_atom_site_aniso_U_33
_atom_site_aniso_U_23
_atom_site_aniso_U_13
_atom_site_aniso_U_12
S1' 0.0746(8) 0.0617(7) 0.0501(7) -0.0079(6) 0.0204(6) -0.0066(6)
O1' 0.073(3) 0.113(4) 0.108(4) -0.049(3) 0.012(3) -0.019(3)
O2' 0.097(4) 0.091(4) 0.197(8) -0.066(5) 0.047(5) -0.029(3)
O3' 0.084(3) 0.095(4) 0.095(4) -0.006(3) 0.024(3) 0.002(3)
O4' 0.083(3) 0.075(3) 0.057(2) -0.002(2) 0.006(2) -0.012(2)
O5' 0.119(4) 0.064(3) 0.078(3) -0.015(2) 0.035(3) -0.005(3)
N1' 0.062(3) 0.060(3) 0.052(2) 0.003(2) 0.017(2) 0.005(2)
C1B 0.170(18) 0.183(15) 0.102(14) 0.027(10) 0.075(14) -0.016(14)
C1A 0.19(2) 0.29(3) 0.086(10) 0.006(15) 0.037(12) -0.08(2)
C2' 0.082(6) 0.242(17) 0.109(8) 0.075(10) 0.012(5) 0.035(8)
C3' 0.091(6) 0.179(13) 0.144(10) 0.078(9) 0.024(6) 0.045(8)
C4' 0.083(5) 0.111(6) 0.107(6) 0.033(5) 0.021(4) 0.027(5)
C5' 0.059(3) 0.093(5) 0.056(3) 0.008(3) 0.017(3) 0.010(3)
C6' 0.059(3) 0.113(6) 0.060(3) 0.004(4) 0.018(3) 0.003(4)
C1' 0.068(4) 0.192(11) 0.064(4) -0.002(5) 0.003(3) 0.003(6)
C7' 0.059(3) 0.089(4) 0.054(3) -0.018(3) 0.013(3) -0.008(3)
C8' 0.060(3) 0.064(3) 0.046(3) -0.007(2) 0.019(2) -0.001(2)
C9' 0.063(3) 0.059(3) 0.054(3) -0.002(2) 0.020(2) -0.003(2)
C10' 0.075(4) 0.064(4) 0.085(4) -0.014(3) 0.037(3) -0.002(3)
C11' 0.077(4) 0.084(5) 0.117(6) -0.041(5) 0.043(4) -0.015(4)
C12' 0.079(4) 0.068(4) 0.083(4) -0.016(3) 0.034(3) -0.004(3)
C13' 0.077(4) 0.058(3) 0.099(5) -0.017(3) 0.035(4) -0.008(3)
C14' 0.071(4) 0.076(4) 0.144(8) -0.037(5) 0.050(5) -0.017(3)
C19' 0.087(5) 0.104(6) 0.159(8) -0.007(6) 0.045(5) 0.002(4)
C18' 0.084(5) 0.139(8) 0.190(10) -0.023(8) 0.040(6) -0.006(6)
C17' 0.132(8) 0.153(9) 0.183(10) -0.039(8) 0.087(8) -0.022(7)
C16' 0.145(9) 0.204(12) 0.145(9) -0.005(9) 0.070(8) -0.019(9)
C15' 0.111(7) 0.182(12) 0.110(8) -0.040(8) 0.061(6) -0.035(7)
C23' 0.190(13) 0.121(8) 0.108(8) 0.028(7) 0.088(9) 0.032(8)
C22' 0.124(8) 0.144(9) 0.145(10) 0.036(8) 0.095(8) 0.012(7)
C21' 0.094(6) 0.125(8) 0.109(7) 0.018(5) 0.051(5) 0.004(5)
C20' 0.089(4) 0.065(4) 0.071(4) 0.011(3) 0.034(3) 0.007(3)
C25' 0.143(8) 0.127(7) 0.053(4) 0.007(4) 0.024(5) -0.011(6)
C24' 0.188(12) 0.162(11) 0.061(5) 0.010(6) 0.035(6) -0.043(9)
C26' 0.19(2) 0.29(3) 0.086(10) 0.006(15) 0.037(12) -0.08(2)
C27' 0.170(18) 0.183(15) 0.102(14) 0.027(10) 0.075(14) -0.016(14)
C28' 0.070(3) 0.079(4) 0.055(3) -0.003(3) 0.014(3) -0.013(3)
C29' 0.071(4) 0.098(5) 0.073(4) -0.007(4) 0.022(3) -0.006(3)
C30' 0.062(4) 0.167(9) 0.088(5) -0.016(6) 0.019(4) -0.005(5)
C31' 0.071(4) 0.208(12) 0.054(4) -0.001(5) 0.011(3) -0.029(6)
C32' 0.091(5) 0.146(8) 0.071(4) 0.033(5) 0.015(4) -0.021(5)
C33' 0.087(4) 0.104(6) 0.070(4) 0.009(4) 0.019(4) -0.011(4)
C34' 0.090(6) 0.33(2) 0.075(5) 0.019(9) 0.027(5) -0.019(10)
S1 0.0690(8) 0.0990(12) 0.0483(7) 0.0113(7) 0.0166(6) 0.0178(8)
O1 0.084(3) 0.077(3) 0.077(3) 0.021(2) 0.009(2) 0.022(2)
O2 0.072(3) 0.145(5) 0.090(4) 0.025(4) 0.000(3) 0.014(3)
O3 0.138(5) 0.085(4) 0.093(4) -0.001(3) 0.036(4) -0.017(3)
O4 0.099(3) 0.091(4) 0.079(3) 0.039(3) 0.038(3) 0.034(3)
O5 0.092(4) 0.175(7) 0.055(3) -0.009(3) -0.006(2) 0.025(4)
N1 0.065(3) 0.067(3) 0.056(3) 0.003(2) 0.019(2) 0.003(2)
C6 0.084(4) 0.066(4) 0.061(3) 0.001(3) 0.029(3) 0.005(3)
C5 0.082(4) 0.071(4) 0.064(4) -0.019(3) 0.032(3) -0.010(3)
C4 0.095(5) 0.101(6) 0.092(5) -0.027(5) 0.014(4) -0.004(5)
C3 0.124(7) 0.079(5) 0.103(6) -0.026(5) 0.024(5) -0.027(5)
C2 0.135(8) 0.079(5) 0.111(7) -0.003(5) 0.014(6) -0.012(5)
C1 0.122(7) 0.060(4) 0.097(6) 0.002(4) 0.030(5) 0.002(4)
C7 0.079(4) 0.066(3) 0.059(3) 0.005(3) 0.024(3) 0.011(3)
C8 0.069(3) 0.060(3) 0.044(3) 0.009(2) 0.021(2) 0.007(3)
C9 0.070(3) 0.071(3) 0.046(3) 0.008(2) 0.020(2) -0.002(3)
C10 0.077(4) 0.084(4) 0.054(3) 0.005(3) 0.016(3) -0.009(3)
C11 0.077(4) 0.096(5) 0.061(4) 0.007(3) 0.019(3) 0.002(4)
C12 0.080(4) 0.089(4) 0.043(3) 0.002(3) 0.015(3) -0.007(3)
C13 0.084(4) 0.103(5) 0.058(4) -0.016(4) 0.011(3) -0.011(4)
C14 0.074(4) 0.115(6) 0.068(4) -0.018(4) 0.008(3) -0.006(4)
C15 0.097(6) 0.152(8) 0.075(5) 0.002(6) 0.030(4) 0.008(6)
C16 0.094(6) 0.230(16) 0.107(7) -0.008(9) 0.045(6) -0.002(9)
C17 0.108(8) 0.25(2) 0.128(10) -0.063(11) 0.038(7) 0.028(10)
C18 0.148(11) 0.190(15) 0.147(12) -0.085(11) 0.031(9) 0.027(11)
C19 0.121(8) 0.131(9) 0.121(8) -0.045(7) 0.019(6) 0.002(7)
C22 0.168(11) 0.150(10) 0.093(6) 0.015(7) 0.044(7) -0.074(9)
C21 0.124(7) 0.104(6) 0.080(5) 0.009(4) 0.026(5) -0.039(5)
C20 0.076(4) 0.106(5) 0.049(3) 0.003(3) 0.016(3) -0.024(3)
C25 0.086(5) 0.116(6) 0.079(5) 0.005(4) 0.038(4) 0.010(4)
C24 0.107(7) 0.178(12) 0.094(6) -0.007(7) 0.045(5) -0.008(7)
C23 0.127(8) 0.197(13) 0.075(5) -0.016(7) 0.039(5) -0.068(9)
C26 0.37(3) 0.192(17) 0.23(2) 0.059(16) 0.14(2) -0.11(2)
C27 0.209(16) 0.34(3) 0.168(13) -0.058(15) 0.135(13) -0.146(18)
C33 0.064(3) 0.082(4) 0.081(4) -0.008(3) 0.023(3) 0.003(3)
C28 0.057(3) 0.086(4) 0.058(3) 0.005(3) 0.018(3) 0.014(3)
C29 0.086(5) 0.137(8) 0.136(8) -0.061(7) 0.055(5) -0.034(5)
C30 0.100(6) 0.141(9) 0.174(10) -0.052(8) 0.089(7) -0.033(6)
C31 0.091(5) 0.096(5) 0.092(5) -0.007(4) 0.045(4) 0.012(4)
C32 0.080(4) 0.108(6) 0.089(5) -0.029(5) 0.019(4) 0.009(4)
C34 0.139(9) 0.156(10) 0.137(9) -0.016(8) 0.090(8) 0.012(8)

loop_
_atom_type_symbol
_atom_type_description
_atom_type_scat_dispersion_real
_atom_type_scat_dispersion_imag
_atom_type_scat_source
C C 0.0181 0.0091 'International Tables Vol C Tables 4.2.6.8 and 6.1.1.4'
H H 0.0000 0.0000 'International Tables Vol C Tables 4.2.6.8 and 6.1.1.4'
N N 0.0311 0.0180 'International Tables Vol C Tables 4.2.6.8 and 6.1.1.4'
O O 0.0492 0.0322 'International Tables Vol C Tables 4.2.6.8 and 6.1.1.4'
S S 0.3331 0.5567 'International Tables Vol C Tables 4.2.6.8 and 6.1.1.4'

loop_
_geom_angle_atom_site_label_1
_geom_angle_atom_site_label_2
_geom_angle_atom_site_label_3
_geom_angle
_geom_angle_site_symmetry_1
_geom_angle_site_symmetry_3
_geom_angle_publ_flag
O4' S1' N1' 105.5(3) . . ?
O4' S1' C28' 109.8(3) . . ?
O5' S1' O4' 120.5(3) . . ?
O5' S1' N1' 106.1(3) . . ?
O5' S1' C28' 109.0(3) . . ?
N1' S1' C28' 104.7(2) . . ?
C11' O1' C7' 116.9(6) . . ?
C5' N1' S1' 121.1(4) . . ?
C8' N1' S1' 123.2(4) . . ?
C8' N1' C5' 107.5(5) . . ?
H1BA C1B H1BB 109.5 . . ?
H1BA C1B H1BC 109.5 . . ?
H1BB C1B H1BC 109.5 . . ?
C23' C1B H1BA 109.5 . . ?
C23' C1B H1BB 109.5 . . ?
C23' C1B H1BC 109.5 . . ?
H1AA C1A H1AB 109.5 . . ?
H1AA C1A H1AC 109.5 . . ?
H1AB C1A H1AC 109.5 . . ?
C24' C1A H1AA 109.5 . . ?
C24' C1A H1AB 109.5 . . ?
C24' C1A H1AC 109.5 . . ?
C3' C2' H2' 120.0 . . ?
C3' C2' C1' 120.0 . . ?
C1' C2' H2' 120.0 . . ?
C2' C3' H3' 120.0 . . ?
C2' C3' C4' 120.0 . . ?
C4' C3' H3' 120.0 . . ?
C3' C4' H4' 120.0 . . ?
C5' C4' C3' 120.0 . . ?
C5' C4' H4' 120.0 . . ?
C4' C5' N1' 131.1(4) . . ?
C4' C5' C6' 120.0 . . ?
C6' C5' N1' 108.9(4) . . ?
C5' C6' C7' 105.0(4) . . ?
C1' C6' C5' 120.0 . . ?
C1' C6' C7' 135.0(4) . . ?
C2' C1' H1' 120.0 . . ?
C6' C1' C2' 120.0 . . ?
C6' C1' H1' 120.0 . . ?
O1' C7' C6' 122.9(6) . . ?
C8' C7' O1' 125.8(7) . . ?
C8' C7' C6' 111.0(6) . . ?
N1' C8' C9' 129.6(5) . . ?
C7' C8' N1' 107.5(6) . . ?
C7' C8' C9' 122.3(6) . . ?
C8' C9' H9' 108.7 . . ?
C8' C9' C10' 106.1(5) . . ?
C8' C9' C20' 112.0(5) . . ?
C10' C9' H9' 108.7 . . ?
C20' C9' H9' 108.7 . . ?
C20' C9' C10' 112.4(5) . . ?
C9' C10' H10' 107.4 . . ?
C11' C10' C9' 115.0(6) . . ?
C11' C10' H10' 107.4 . . ?
C11' C10' C12' 107.9(6) . . ?
C12' C10' C9' 111.4(5) . . ?
C12' C10' H10' 107.4 . . ?
O1' C11' C10' 118.9(7) . . ?
O2' C11' O1' 116.1(9) . . ?
O2' C11' C10' 124.8(10) . . ?
C10' C12' H12A 108.9 . . ?
C10' C12' H12B 108.9 . . ?
H12A C12' H12B 107.8 . . ?
C13' C12' C10' 113.2(6) . . ?
C13' C12' H12A 108.9 . . ?
C13' C12' H12B 108.9 . . ?
O3' C13' C12' 121.1(6) . . ?
O3' C13' C14' 121.0(7) . . ?
C14' C13' C12' 117.9(7) . . ?
C19' C14' C13' 117.9(5) . . ?
C19' C14' C15' 120.0 . . ?
C15' C14' C13' 122.1(5) . . ?
C14' C19' H19' 120.0 . . ?
C14' C19' C18' 120.0 . . ?
C18' C19' H19' 120.0 . . ?
C19' C18' H18' 120.0 . . ?
C17' C18' C19' 120.0 . . ?
C17' C18' H18' 120.0 . . ?
C18' C17' H17' 120.0 . . ?
C18' C17' C16' 120.0 . . ?
C16' C17' H17' 120.0 . . ?
C17' C16' H16' 120.0 . . ?
C15' C16' C17' 120.0 . . ?
C15' C16' H16' 120.0 . . ?
C14' C15' H15' 120.0 . . ?
C16' C15' C14' 120.0 . . ?
C16' C15' H15' 120.0 . . ?
C22' C23' C1B 110.1(14) . . ?
C22' C23' C24' 120.0 . . ?
C22' C23' C27' 140.3(16) . . ?
C24' C23' C1B 129.9(14) . . ?
C24' C23' C27' 99.7(16) . . ?
C23' C22' H22' 120.0 . . ?
C23' C22' C21' 120.0 . . ?
C23' C22' C26' 116.4(12) . . ?
C21' C22' H22' 120.0 . . ?
C21' C22' C26' 123.3(12) . . ?
C22' C21' H21' 120.0 . . ?
C20' C21' C22' 120.0 . . ?
C20' C21' H21' 120.0 . . ?
C21' C20' C9' 121.4(4) . . ?
C21' C20' C25' 120.0 . . ?
C25' C20' C9' 118.6(4) . . ?
C20' C25' H25' 120.0 . . ?
C24' C25' C20' 120.0 . . ?
C24' C25' H25' 120.0 . . ?
C23' C24' C1A 116.4(11) . . ?
C23' C24' H24' 120.0 . . ?
C25' C24' C1A 123.5(11) . . ?
C25' C24' C23' 120.0 . . ?
C25' C24' H24' 120.0 . . ?
C22' C26' H26A 109.5 . . ?
C22' C26' H26B 109.5 . . ?
C22' C26' H26C 109.5 . . ?
H26A C26' H26B 109.5 . . ?
H26A C26' H26C 109.5 . . ?
H26B C26' H26C 109.5 . . ?
C23' C27' H27A 109.5 . . ?
C23' C27' H27B 109.5 . . ?
C23' C27' H27C 109.5 . . ?
H27A C27' H27B 109.5 . . ?
H27A C27' H27C 109.5 . . ?
H27B C27' H27C 109.5 . . ?
C29' C28' S1' 120.6(3) . . ?
C29' C28' C33' 120.0 . . ?
C33' C28' S1' 119.4(3) . . ?
C28' C29' H29' 120.0 . . ?
C28' C29' C30' 120.0 . . ?
C30' C29' H29' 120.0 . . ?
C29' C30' H30' 120.0 . . ?
C29' C30' C31' 120.0 . . ?
C31' C30' H30' 120.0 . . ?
C30' C31' C34' 119.1(8) . . ?
C32' C31' C30' 120.0 . . ?
C32' C31' C34' 120.9(8) . . ?
C31' C32' H32' 120.0 . . ?
C33' C32' C31' 120.0 . . ?
C33' C32' H32' 120.0 . . ?
C28' C33' H33' 120.0 . . ?
C32' C33' C28' 120.0 . . ?
C32' C33' H33' 120.0 . . ?
C31' C34' H34A 109.5 . . ?
C31' C34' H34B 109.5 . . ?
C31' C34' H34C 109.5 . . ?
H34A C34' H34B 109.5 . . ?
H34A C34' H34C 109.5 . . ?
H34B C34' H34C 109.5 . . ?
O4 S1 N1 105.2(3) . . ?
O4 S1 C28 108.6(3) . . ?
O5 S1 O4 121.7(4) . . ?
O5 S1 N1 105.2(4) . . ?
O5 S1 C28 109.4(3) . . ?
N1 S1 C28 105.4(2) . . ?
C11 O1 C7 117.8(5) . . ?
C5 N1 S1 125.5(4) . . ?
C8 N1 S1 124.1(4) . . ?
C8 N1 C5 104.9(4) . . ?
C5 C6 C1 120.0 . . ?
C7 C6 C5 105.9(4) . . ?
C7 C6 C1 134.1(4) . . ?
C6 C5 N1 109.1(4) . . ?
C4 C5 N1 130.8(4) . . ?
C4 C5 C6 120.0 . . ?
C5 C4 H4 120.0 . . ?
C5 C4 C3 120.0 . . ?
C3 C4 H4 120.0 . . ?
C4 C3 H3 120.0 . . ?
C4 C3 C2 120.0 . . ?
C2 C3 H3 120.0 . . ?
C3 C2 H2 120.0 . . ?
C1 C2 C3 120.0 . . ?
C1 C2 H2 120.0 . . ?
C6 C1 H1 120.0 . . ?
C2 C1 C6 120.0 . . ?
C2 C1 H1 120.0 . . ?
C6 C7 O1 123.8(6) . . ?
C8 C7 O1 125.0(6) . . ?
C8 C7 C6 111.2(6) . . ?
N1 C8 C9 129.7(5) . . ?
C7 C8 N1 108.8(6) . . ?
C7 C8 C9 121.5(6) . . ?
C8 C9 H9 108.3 . . ?
C8 C9 C10 105.8(5) . . ?
C8 C9 C20 114.5(5) . . ?
C10 C9 H9 108.3 . . ?
C20 C9 H9 108.3 . . ?
C20 C9 C10 111.4(5) . . ?
C9 C10 H10 108.2 . . ?
C11 C10 C9 112.7(6) . . ?
C11 C10 H10 108.2 . . ?
C11 C10 C12 107.1(5) . . ?
C12 C10 C9 112.3(6) . . ?
C12 C10 H10 108.2 . . ?
O1 C11 C10 116.6(6) . . ?
O2 C11 O1 117.7(8) . . ?
O2 C11 C10 125.5(8) . . ?
C10 C12 H12C 109.0 . . ?
C10 C12 H12D 109.0 . . ?
H12C C12 H12D 107.8 . . ?
C13 C12 C10 112.7(6) . . ?
C13 C12 H12C 109.0 . . ?
C13 C12 H12D 109.0 . . ?
O3 C13 C12 121.5(7) . . ?
O3 C13 C14 122.0(7) . . ?
C14 C13 C12 116.5(7) . . ?
C15 C14 C13 122.2(5) . . ?
C15 C14 C19 120.0 . . ?
C19 C14 C13 117.7(5) . . ?
C14 C15 H15 120.0 . . ?
C14 C15 C16 120.0 . . ?
C16 C15 H15 120.0 . . ?
C15 C16 H16 120.0 . . ?
C17 C16 C15 120.0 . . ?
C17 C16 H16 120.0 . . ?
C16 C17 H17 120.0 . . ?
C18 C17 C16 120.0 . . ?
C18 C17 H17 120.0 . . ?
C17 C18 H18 120.0 . . ?
C17 C18 C19 120.0 . . ?
C19 C18 H18 120.0 . . ?
C14 C19 H19 120.0 . . ?
C18 C19 C14 120.0 . . ?
C18 C19 H19 120.0 . . ?
C21 C22 C23 120.0 . . ?
C21 C22 C26 112.5(9) . . ?
C23 C22 C26 127.5(9) . . ?
C22 C21 H21 120.0 . . ?
C20 C21 C22 120.0 . . ?
C20 C21 H21 120.0 . . ?
C21 C20 C9 119.1(4) . . ?
C21 C20 C25 120.0 . . ?
C25 C20 C9 120.9(4) . . ?
C20 C25 H25 120.0 . . ?
C24 C25 C20 120.0 . . ?
C24 C25 H25 120.0 . . ?
C25 C24 H24 120.0 . . ?
C23 C24 C25 120.0 . . ?
C23 C24 H24 120.0 . . ?
C22 C23 C27 122.8(11) . . ?
C24 C23 C22 120.0 . . ?
C24 C23 C27 117.2(11) . . ?
C22 C26 H26D 109.5 . . ?
C22 C26 H26E 109.5 . . ?
C22 C26 H26F 109.5 . . ?
H26D C26 H26E 109.5 . . ?
H26D C26 H26F 109.5 . . ?
H26E C26 H26F 109.5 . . ?
C23 C27 H27D 109.5 . . ?
C23 C27 H27E 109.5 . . ?
C23 C27 H27F 109.5 . . ?
H27D C27 H27E 109.5 . . ?
H27D C27 H27F 109.5 . . ?
H27E C27 H27F 109.5 . . ?
C28 C33 H33 120.0 . . ?
C28 C33 C32 120.0 . . ?
C32 C33 H33 120.0 . . ?
C33 C28 S1 120.3(3) . . ?
C29 C28 S1 119.6(3) . . ?
C29 C28 C33 120.0 . . ?
C28 C29 H29 120.0 . . ?
C30 C29 C28 120.0 . . ?
C30 C29 H29 120.0 . . ?
C29 C30 H30 120.0 . . ?
C31 C30 C29 120.0 . . ?
C31 C30 H30 120.0 . . ?
C30 C31 C32 120.0 . . ?
C30 C31 C34 121.6(7) . . ?
C32 C31 C34 118.2(7) . . ?
C33 C32 H32 120.0 . . ?
C31 C32 C33 120.0 . . ?
C31 C32 H32 120.0 . . ?
C31 C34 H34D 109.5 . . ?
C31 C34 H34E 109.5 . . ?
C31 C34 H34F 109.5 . . ?
H34D C34 H34E 109.5 . . ?
H34D C34 H34F 109.5 . . ?
H34E C34 H34F 109.5 . . ?

loop_
_geom_bond_atom_site_label_1
_geom_bond_atom_site_label_2
_geom_bond_distance
_geom_bond_site_symmetry_2
_geom_bond_publ_flag
S1' O4' 1.418(5) . ?
S1' O5' 1.418(5) . ?
S1' N1' 1.684(5) . ?
S1' C28' 1.731(3) . ?
O1' C7' 1.387(9) . ?
O1' C11' 1.366(12) . ?
O2' C11' 1.200(10) . ?
O3' C13' 1.197(9) . ?
N1' C5' 1.406(6) . ?
N1' C8' 1.403(8) . ?
C1B H1BA 0.9600 . ?
C1B H1BB 0.9600 . ?
C1B H1BC 0.9600 . ?
C1B C23' 1.58(2) . ?
C1A H1AA 0.9600 . ?
C1A H1AB 0.9600 . ?
C1A H1AC 0.9600 . ?
C1A C24' 1.48(2) . ?
C2' H2' 0.9300 . ?
C2' C3' 1.3900 . ?
C2' C1' 1.3900 . ?
C3' H3' 0.9300 . ?
C3' C4' 1.3900 . ?
C4' H4' 0.9300 . ?
C4' C5' 1.3900 . ?
C5' C6' 1.3900 . ?
C6' C1' 1.3900 . ?
C6' C7' 1.421(9) . ?
C1' H1' 0.9300 . ?
C7' C8' 1.341(9) . ?
C8' C9' 1.497(9) . ?
C9' H9' 0.9800 . ?
C9' C10' 1.561(8) . ?
C9' C20' 1.532(6) . ?
C10' H10' 0.9800 . ?
C10' C11' 1.491(11) . ?
C10' C12' 1.535(8) . ?
C12' H12A 0.9700 . ?
C12' H12B 0.9700 . ?
C12' C13' 1.515(11) . ?
C13' C14' 1.495(7) . ?
C14' C19' 1.3900 . ?
C14' C15' 1.3900 . ?
C19' H19' 0.9300 . ?
C19' C18' 1.3900 . ?
C18' H18' 0.9300 . ?
C18' C17' 1.3900 . ?
C17' H17' 0.9300 . ?
C17' C16' 1.3900 . ?
C16' H16' 0.9300 . ?
C16' C15' 1.3900 . ?
C15' H15' 0.9300 . ?
C23' C22' 1.3900 . ?
C23' C24' 1.3900 . ?
C23' C27' 1.65(4) . ?
C22' H22' 0.9300 . ?
C22' C21' 1.3900 . ?
C22' C26' 1.50(2) . ?
C21' H21' 0.9300 . ?
C21' C20' 1.3900 . ?
C20' C25' 1.3900 . ?
C25' H25' 0.9300 . ?
C25' C24' 1.3900 . ?
C24' H24' 0.9300 . ?
C26' H26A 0.9600 . ?
C26' H26B 0.9600 . ?
C26' H26C 0.9600 . ?
C27' H27A 0.9600 . ?
C27' H27B 0.9600 . ?
C27' H27C 0.9600 . ?
C28' C29' 1.3900 . ?
C28' C33' 1.3900 . ?
C29' H29' 0.9300 . ?
C29' C30' 1.3900 . ?
C30' H30' 0.9300 . ?
C30' C31' 1.3900 . ?
C31' C32' 1.3900 . ?
C31' C34' 1.535(9) . ?
C32' H32' 0.9300 . ?
C32' C33' 1.3900 . ?
C33' H33' 0.9300 . ?
C34' H34A 0.9600 . ?
C34' H34B 0.9600 . ?
C34' H34C 0.9600 . ?
S1 O4 1.422(6) . ?
S1 O5 1.420(6) . ?
S1 N1 1.669(5) . ?
S1 C28 1.746(3) . ?
O1 C7 1.391(9) . ?
O1 C11 1.365(10) . ?
O2 C11 1.195(9) . ?
O3 C13 1.222(10) . ?
N1 C5 1.431(6) . ?
N1 C8 1.412(8) . ?
C6 C5 1.3900 . ?
C6 C1 1.3900 . ?
C6 C7 1.386(8) . ?
C5 C4 1.3900 . ?
C4 H4 0.9300 . ?
C4 C3 1.3900 . ?
C3 H3 0.9300 . ?
C3 C2 1.3900 . ?
C2 H2 0.9300 . ?
C2 C1 1.3900 . ?
C1 H1 0.9300 . ?
C7 C8 1.343(9) . ?
C8 C9 1.495(9) . ?
C9 H9 0.9800 . ?
C9 C10 1.567(9) . ?
C9 C20 1.526(6) . ?
C10 H10 0.9800 . ?
C10 C11 1.497(11) . ?
C10 C12 1.544(8) . ?
C12 H12C 0.9700 . ?
C12 H12D 0.9700 . ?
C12 C13 1.505(11) . ?
C13 C14 1.478(8) . ?
C14 C15 1.3900 . ?
C14 C19 1.3900 . ?
C15 H15 0.9300 . ?
C15 C16 1.3900 . ?
C16 H16 0.9300 . ?
C16 C17 1.3900 . ?
C17 H17 0.9300 . ?
C17 C18 1.3900 . ?
C18 H18 0.9300 . ?
C18 C19 1.3900 . ?
C19 H19 0.9300 . ?
C22 C21 1.3900 . ?
C22 C23 1.3900 . ?
C22 C26 1.58(2) . ?
C21 H21 0.9300 . ?
C21 C20 1.3900 . ?
C20 C25 1.3900 . ?
C25 H25 0.9300 . ?
C25 C24 1.3900 . ?
C24 H24 0.9300 . ?
C24 C23 1.3900 . ?
C23 C27 1.525(10) . ?
C26 H26D 0.9600 . ?
C26 H26E 0.9600 . ?
C26 H26F 0.9600 . ?
C27 H27D 0.9600 . ?
C27 H27E 0.9600 . ?
C27 H27F 0.9600 . ?
C33 H33 0.9300 . ?
C33 C28 1.3900 . ?
C33 C32 1.3900 . ?
C28 C29 1.3900 . ?
C29 H29 0.9300 . ?
C29 C30 1.3900 . ?
C30 H30 0.9300 . ?
C30 C31 1.3900 . ?
C31 C32 1.3900 . ?
C31 C34 1.509(9) . ?
C32 H32 0.9300 . ?
C34 H34D 0.9600 . ?
C34 H34E 0.9600 . ?
C34 H34F 0.9600 . ?

loop_
_geom_torsion_atom_site_label_1
_geom_torsion_atom_site_label_2
_geom_torsion_atom_site_label_3
_geom_torsion_atom_site_label_4
_geom_torsion
_geom_torsion_site_symmetry_1
_geom_torsion_site_symmetry_2
_geom_torsion_site_symmetry_3
_geom_torsion_site_symmetry_4
_geom_torsion_publ_flag
S1' N1' C5' C4' -30.1(6) . . . . ?
S1' N1' C5' C6' 152.0(3) . . . . ?
S1' N1' C8' C7' -151.1(4) . . . . ?
S1' N1' C8' C9' 37.7(7) . . . . ?
S1' C28' C29' C30' 179.9(4) . . . . ?
S1' C28' C33' C32' -179.9(4) . . . . ?
O1' C7' C8' N1' -172.8(6) . . . . ?
O1' C7' C8' C9' -0.8(9) . . . . ?
O3' C13' C14' C19' 11.2(9) . . . . ?
O3' C13' C14' C15' -166.4(6) . . . . ?
O4' S1' N1' C5' 176.9(4) . . . . ?
O4' S1' N1' C8' -38.6(5) . . . . ?
O4' S1' C28' C29' 23.3(4) . . . . ?
O4' S1' C28' C33' -156.9(3) . . . . ?
O5' S1' N1' C5' 48.0(4) . . . . ?
O5' S1' N1' C8' -167.5(4) . . . . ?
O5' S1' C28' C29' 157.2(4) . . . . ?
O5' S1' C28' C33' -22.9(4) . . . . ?
N1' S1' C28' C29' -89.6(3) . . . . ?
N1' S1' C28' C33' 90.3(3) . . . . ?
N1' C5' C6' C1' 178.1(4) . . . . ?
N1' C5' C6' C7' -1.7(4) . . . . ?
N1' C8' C9' C10' -164.7(5) . . . . ?
N1' C8' C9' C20' 72.4(7) . . . . ?
C1B C23' C22' C21' 179.3(15) . . . . ?
C1B C23' C24' C1A 0(3) . . . . ?
C1B C23' C24' C25' -179.2(19) . . . . ?
C2' C3' C4' C5' 0.0 . . . . ?
C3' C2' C1' C6' 0.0 . . . . ?
C3' C4' C5' N1' -177.7(5) . . . . ?
C3' C4' C5' C6' 0.0 . . . . ?
C4' C5' C6' C1' 0.0 . . . . ?
C4' C5' C6' C7' -179.9(4) . . . . ?
C5' N1' C8' C7' -2.5(6) . . . . ?
C5' N1' C8' C9' -173.8(5) . . . . ?
C5' C6' C1' C2' 0.0 . . . . ?
C5' C6' C7' O1' 174.7(5) . . . . ?
C5' C6' C7' C8' 0.1(6) . . . . ?
C6' C7' C8' N1' 1.5(6) . . . . ?
C6' C7' C8' C9' 173.5(5) . . . . ?
C1' C2' C3' C4' 0.0 . . . . ?
C1' C6' C7' O1' -5.2(9) . . . . ?
C1' C6' C7' C8' -179.7(4) . . . . ?
C7' O1' C11' O2' 170.3(7) . . . . ?
C7' O1' C11' C10' -13.4(10) . . . . ?
C7' C6' C1' C2' 179.8(6) . . . . ?
C7' C8' C9' C10' 25.2(7) . . . . ?
C7' C8' C9' C20' -97.7(6) . . . . ?
C8' N1' C5' C4' -179.5(4) . . . . ?
C8' N1' C5' C6' 2.6(5) . . . . ?
C8' C9' C10' C11' -42.7(7) . . . . ?
C8' C9' C10' C12' 80.5(7) . . . . ?
C8' C9' C20' C21' 58.8(6) . . . . ?
C8' C9' C20' C25' -121.2(5) . . . . ?
C9' C10' C11' O1' 40.1(9) . . . . ?
C9' C10' C11' O2' -144.0(8) . . . . ?
C9' C10' C12' C13' 77.9(7) . . . . ?
C9' C20' C25' C24' -180.0(5) . . . . ?
C10' C9' C20' C21' -60.6(7) . . . . ?
C10' C9' C20' C25' 119.4(6) . . . . ?
C10' C12' C13' O3' -5.6(9) . . . . ?
C10' C12' C13' C14' 173.1(5) . . . . ?
C11' O1' C7' C6' 179.1(6) . . . . ?
C11' O1' C7' C8' -7.2(10) . . . . ?
C11' C10' C12' C13' -155.0(6) . . . . ?
C12' C10' C11' O1' -84.9(7) . . . . ?
C12' C10' C11' O2' 91.0(10) . . . . ?
C12' C13' C14' C19' -167.4(5) . . . . ?
C12' C13' C14' C15' 14.9(8) . . . . ?
C13' C14' C19' C18' -177.7(6) . . . . ?
C13' C14' C15' C16' 177.6(6) . . . . ?
C14' C19' C18' C17' 0.0 . . . . ?
C19' C14' C15' C16' 0.0 . . . . ?
C19' C18' C17' C16' 0.0 . . . . ?
C18' C17' C16' C15' 0.0 . . . . ?
C17' C16' C15' C14' 0.0 . . . . ?
C15' C14' C19' C18' 0.0 . . . . ?
C23' C22' C21' C20' 0.0 . . . . ?
C22' C23' C24' C1A 179(2) . . . . ?
C22' C23' C24' C25' 0.0 . . . . ?
C22' C21' C20' C9' 180.0(5) . . . . ?
C22' C21' C20' C25' 0.0 . . . . ?
C21' C20' C25' C24' 0.0 . . . . ?
C20' C9' C10' C11' 80.1(8) . . . . ?
C20' C9' C10' C12' -156.8(6) . . . . ?
C20' C25' C24' C1A -179(2) . . . . ?
C20' C25' C24' C23' 0.0 . . . . ?
C24' C23' C22' C21' 0.0 . . . . ?
C24' C23' C22' C26' 174(3) . . . . ?
C26' C22' C21' C20' -173(3) . . . . ?
C27' C23' C22' C21' 177(3) . . . . ?
C27' C23' C22' C26' -9(4) . . . . ?
C27' C23' C24' C25' -178.2(19) . . . . ?
C28' S1' N1' C5' -67.2(4) . . . . ?
C28' S1' N1' C8' 77.3(5) . . . . ?
C28' C29' C30' C31' 0.0 . . . . ?
C29' C28' C33' C32' 0.0 . . . . ?
C29' C30' C31' C32' 0.0 . . . . ?
C29' C30' C31' C34' -179.2(8) . . . . ?
C30' C31' C32' C33' 0.0 . . . . ?
C31' C32' C33' C28' 0.0 . . . . ?
C33' C28' C29' C30' 0.0 . . . . ?
C34' C31' C32' C33' 179.2(8) . . . . ?
S1 N1 C5 C6 157.9(3) . . . . ?
S1 N1 C5 C4 -24.2(6) . . . . ?
S1 N1 C8 C7 -158.6(4) . . . . ?
S1 N1 C8 C9 24.1(8) . . . . ?
S1 C28 C29 C30 -176.0(4) . . . . ?
O1 C7 C8 N1 -174.3(5) . . . . ?
O1 C7 C8 C9 3.2(9) . . . . ?
O3 C13 C14 C15 -174.1(7) . . . . ?
O3 C13 C14 C19 2.2(10) . . . . ?
O4 S1 N1 C5 173.9(4) . . . . ?
O4 S1 N1 C8 -36.1(5) . . . . ?
O4 S1 C28 C33 21.5(4) . . . . ?
O4 S1 C28 C29 -162.5(4) . . . . ?
O5 S1 N1 C5 44.2(5) . . . . ?
O5 S1 N1 C8 -165.8(5) . . . . ?
O5 S1 C28 C33 156.5(5) . . . . ?
O5 S1 C28 C29 -27.5(5) . . . . ?
N1 S1 C28 C33 -90.9(4) . . . . ?
N1 S1 C28 C29 85.1(4) . . . . ?
N1 C5 C4 C3 -177.7(5) . . . . ?
N1 C8 C9 C10 -157.1(5) . . . . ?
N1 C8 C9 C20 79.8(7) . . . . ?
C6 C5 C4 C3 0.0 . . . . ?
C6 C7 C8 N1 2.7(6) . . . . ?
C6 C7 C8 C9 -179.8(4) . . . . ?
C5 N1 C8 C7 -3.6(6) . . . . ?
C5 N1 C8 C9 179.2(5) . . . . ?
C5 C6 C1 C2 0.0 . . . . ?
C5 C6 C7 O1 176.5(5) . . . . ?
C5 C6 C7 C8 -0.6(6) . . . . ?
C5 C4 C3 C2 0.0 . . . . ?
C4 C3 C2 C1 0.0 . . . . ?
C3 C2 C1 C6 0.0 . . . . ?
C1 C6 C5 N1 178.2(4) . . . . ?
C1 C6 C5 C4 0.0 . . . . ?
C1 C6 C7 O1 -3.4(8) . . . . ?
C1 C6 C7 C8 179.5(4) . . . . ?
C7 O1 C11 O2 167.3(6) . . . . ?
C7 O1 C11 C10 -16.7(8) . . . . ?
C7 C6 C5 N1 -1.7(4) . . . . ?
C7 C6 C5 C4 -179.9(4) . . . . ?
C7 C6 C1 C2 179.9(6) . . . . ?
C7 C8 C9 C10 25.9(7) . . . . ?
C7 C8 C9 C20 -97.2(6) . . . . ?
C8 N1 C5 C6 3.3(5) . . . . ?
C8 N1 C5 C4 -178.8(4) . . . . ?
C8 C9 C10 C11 -48.8(7) . . . . ?
C8 C9 C10 C12 72.2(7) . . . . ?
C8 C9 C20 C21 -138.4(5) . . . . ?
C8 C9 C20 C25 44.6(7) . . . . ?
C9 C10 C11 O1 47.3(8) . . . . ?
C9 C10 C11 O2 -136.9(7) . . . . ?
C9 C10 C12 C13 74.6(7) . . . . ?
C9 C20 C25 C24 177.0(5) . . . . ?
C10 C9 C20 C21 101.6(6) . . . . ?
C10 C9 C20 C25 -75.4(6) . . . . ?
C10 C12 C13 O3 -1.1(10) . . . . ?
C10 C12 C13 C14 176.2(6) . . . . ?
C11 O1 C7 C6 173.5(5) . . . . ?
C11 O1 C7 C8 -9.9(9) . . . . ?
C11 C10 C12 C13 -161.1(6) . . . . ?
C12 C10 C11 O1 -76.6(7) . . . . ?
C12 C10 C11 O2 99.1(8) . . . . ?
C12 C13 C14 C15 8.6(9) . . . . ?
C12 C13 C14 C19 -175.1(5) . . . . ?
C13 C14 C15 C16 176.2(6) . . . . ?
C13 C14 C19 C18 -176.4(6) . . . . ?
C14 C15 C16 C17 0.0 . . . . ?
C15 C14 C19 C18 0.0 . . . . ?
C15 C16 C17 C18 0.0 . . . . ?
C16 C17 C18 C19 0.0 . . . . ?
C17 C18 C19 C14 0.0 . . . . ?
C19 C14 C15 C16 0.0 . . . . ?
C22 C21 C20 C9 -177.0(5) . . . . ?
C22 C21 C20 C25 0.0 . . . . ?
C21 C22 C23 C24 0.0 . . . . ?
C21 C22 C23 C27 179.2(11) . . . . ?
C21 C20 C25 C24 0.0 . . . . ?
C20 C9 C10 C11 76.2(7) . . . . ?
C20 C9 C10 C12 -162.8(5) . . . . ?
C20 C25 C24 C23 0.0 . . . . ?
C25 C24 C23 C22 0.0 . . . . ?
C25 C24 C23 C27 -179.2(10) . . . . ?
C23 C22 C21 C20 0.0 . . . . ?
C26 C22 C21 C20 -179.3(13) . . . . ?
C26 C22 C23 C24 179.2(15) . . . . ?
C26 C22 C23 C27 -1.7(17) . . . . ?
C33 C28 C29 C30 0.0 . . . . ?
C28 S1 N1 C5 -71.3(5) . . . . ?
C28 S1 N1 C8 78.6(5) . . . . ?
C28 C33 C32 C31 0.0 . . . . ?
C28 C29 C30 C31 0.0 . . . . ?
C29 C30 C31 C32 0.0 . . . . ?
C29 C30 C31 C34 175.5(8) . . . . ?
C30 C31 C32 C33 0.0 . . . . ?
C32 C33 C28 S1 176.0(4) . . . . ?
C32 C33 C28 C29 0.0 . . . . ?
C34 C31 C32 C33 -175.6(8) . . . . ?
